data_2100204
loop_
_publ_author_name
'Lefebvre, Jacques'
'Willart, J.-F.'
'Caron,  V.'
'Lefort, R.'
'Affouard, F.'
'Dan\`ede, F.'

_publ_section_title
;
 Structure determination of the 1/1 \a/\b mixed lactose by X-ray powder
 diffraction
;
_journal_coeditor_code LC5025
_journal_issue 4
_journal_name_full 'Acta Crystallographica Section B'
_journal_page_first 455
_journal_page_last 463
_journal_paper_doi 10.1107/S0108768105017064
_journal_volume 61
_journal_year 2005
_chemical_formula_moiety 'C12 H22 O11'
_chemical_formula_structural '(C6 H11 O5) O (C6 H11 O5)'
_chemical_formula_sum 'C12 H22 O11'
_chemical_formula_weight 342.30
_chemical_name_common 'mixed alpha/beta lactose'
_chemical_name_systematic ' 4-O-beta-D-galactopyranosyl-D-glucopyranose'
_space_group_IT_number 1
_symmetry_cell_setting triclinic
_symmetry_space_group_name_Hall 'P 1'
_symmetry_space_group_name_H-M 'P 1'
_cell_angle_alpha 95.646(2)
_cell_angle_beta 105.430(2)
_cell_angle_gamma 80.996(2)
_cell_formula_units_Z 2
_cell_length_a 7.6258(4)
_cell_length_b 19.6559(10)
_cell_length_c 5.0613(3)
_cell_measurement_temperature 295
_cell_volume 721.01(7)
_computing_data_collection PEAKOC
_computing_molecular_graphics ORTEP3
_computing_publication_material 'SHELX97 and PARST'
_computing_structure_refinement FULLPROF
_computing_structure_solution FOX
_diffrn_ambient_temperature 293
_diffrn_measured_fraction_theta_full 1.000
_diffrn_measured_fraction_theta_max 1.000
_diffrn_measurement_device_type 'Enraf Nonius FR 590'
_diffrn_radiation_monochromator 'quartz (curved monochromator)'
_diffrn_radiation_type 'Cu K\a'
_diffrn_radiation_wavelength 1.54060
_diffrn_reflns_theta_full 39.97
_refine_ls_number_parameters 182
_refine_ls_number_reflns 2140
_refine_ls_number_restraints 124
_cod_data_source_file lc5025.cif
_cod_data_source_block Phase_mixte_alpha-beta_lactose
_cod_depositor_comments
;
The following automatic conversions were performed:
'_symmetry_cell_setting' value 'Triclinic' changed to 'triclinic'
according to '/home/saulius/struct/CIF-dictionaries/cif_core.dic'
dictionary named 'cif_core.dic' version 2.4.1 from 2010-06-29.

Automatic conversion script
Id: cif_fix_enum 1527 2010-12-29 10:47:43Z saulius 

The following automatic conversions were performed:

'_symmetry_cell_setting' value 'Triclinic' changed to 'triclinic'
according to /home/saulius/struct/CIF-dictionaries/cif_core.dic
dictionary named 'cif_core.dic' version 2.4.1 from 2010-06-29.

Automatic conversion script
Id: cif_fix_values 1715 2011-07-08 13:25:40Z adriana 
;
_cod_original_cell_volume 721.00(7)
_cod_database_code 2100204

loop_
_symmetry_equiv_pos_as_xyz
x,y,z

loop_
_atom_site_label
_atom_site_fract_x
_atom_site_fract_y
_atom_site_fract_z
_atom_site_U_iso_or_equiv
_atom_site_adp_type
_atom_site_occupancy
_atom_site_type_symbol
C11 0.5276(12) 0.0439(5) 0.743(3) 0.030(4) Uiso 1.00000 C
C12 0.7042(11) 0.0766(5) 0.781(3) 0.030(4) Uiso 1.00000 C
C13 0.7147(12) 0.1294(6) 1.020(3) 0.030(4) Uiso 1.00000 C
C14 0.5416(11) 0.1821(5) 0.992(3) 0.030(4) Uiso 1.00000 C
C15 0.3692(12) 0.1488(5) 0.890(3) 0.030(4) Uiso 1.00000 C
C16 0.2116(15) 0.1994(5) 0.750(5) 0.030(4) Uiso 1.00000 C
O11 0.50000 0.00000 0.50000 0.030(4) Uiso 1.00000 O
O12 0.865(2) 0.0296(9) 0.856(5) 0.030(4) Uiso 1.00000 O
O13 0.870(2) 0.1617(10) 1.055(5) 0.030(4) Uiso 1.00000 O
O14 0.537(3) 0.2325(9) 0.814(4) 0.030(4) Uiso 1.00000 O
O15 0.384(2) 0.0989(8) 0.671(3) 0.030(4) Uiso 1.00000 O
O16 0.073(3) 0.1562(12) 0.628(5) 0.030(4) Uiso 1.00000 O
H11 0.5226(12) 0.0211(5) 0.908(3) 0.030(4) Uiso 1.00000 H
H12 0.6995(11) 0.0999(5) 0.612(3) 0.030(4) Uiso 1.00000 H
H13 0.7276(12) 0.1047(6) 1.190(3) 0.030(4) Uiso 1.00000 H
H14 0.5416(11) 0.2063(5) 1.176(3) 0.030(4) Uiso 1.00000 H
H15 0.3396(12) 0.1285(5) 1.044(3) 0.030(4) Uiso 1.00000 H
H16a 0.2474(15) 0.2265(5) 0.620(5) 0.030(4) Uiso 1.00000 H
H16b 0.1664(15) 0.2334(5) 0.886(5) 0.030(4) Uiso 1.00000 H
HO12 0.934(2) 0.0403(9) 1.045(5) 0.030(4) Uiso 1.00000 H
HO13 0.891(2) 0.1665(10) 0.874(5) 0.030(4) Uiso 1.00000 H
HO14 0.651(3) 0.2526(9) 0.887(4) 0.030(4) Uiso 1.00000 H
HO16 0.127(3) 0.1108(12) 0.566(5) 0.030(4) Uiso 1.00000 H
C11' 0.1795(14) -0.1628(7) 0.2022(19) 0.111(6) Uiso 1.00000 C
C12' 0.0767(13) -0.0948(4) 0.285(3) 0.111(6) Uiso 1.00000 C
C13' 0.1876(11) -0.0342(4) 0.298(3) 0.111(6) Uiso 1.00000 C
C14' 0.3860(11) -0.0527(5) 0.465(3) 0.111(6) Uiso 1.00000 C
C15' 0.4651(12) -0.1142(5) 0.310(3) 0.111(6) Uiso 1.00000 C
C16' 0.6648(18) -0.135(2) 0.427(3) 0.111(6) Uiso 1.00000 C
O11' 0.149(4) -0.1560(17) -0.082(2) 0.111(6) Uiso 1.00000 O
O12' -0.086(2) -0.0870(10) 0.065(4) 0.111(6) Uiso 1.00000 O
O13' 0.099(4) 0.0274(12) 0.402(8) 0.111(6) Uiso 1.00000 O
O15' 0.3732(15) -0.1710(9) 0.333(6) 0.111(6) Uiso 1.00000 O
O16' 0.728(4) -0.1650(11) 0.193(4) 0.111(6) Uiso 1.00000 O
H11' 0.1235(14) -0.2036(7) 0.2285(19) 0.111(6) Uiso 1.00000 H
H12' 0.0464(13) -0.0997(4) 0.462(3) 0.111(6) Uiso 1.00000 H
H13' 0.1878(11) -0.0247(4) 0.107(3) 0.111(6) Uiso 1.00000 H
H14' 0.3875(11) -0.0679(5) 0.648(3) 0.111(6) Uiso 1.00000 H
H15' 0.4406(12) -0.1035(5) 0.113(3) 0.111(6) Uiso 1.00000 H
H16a' 0.6900(18) -0.167(2) 0.577(3) 0.111(6) Uiso 1.00000 H
H16b' 0.7265(18) -0.094(2) 0.508(3) 0.111(6) Uiso 1.00000 H
HO11' 0.266(4) -0.1771(17) -0.117(2) 0.111(6) Uiso 1.00000 H
HO12' -0.053(2) -0.0807(10) -0.103(4) 0.111(6) Uiso 1.00000 H
HO13' -0.022(4) 0.0193(12) 0.414(8) 0.111(6) Uiso 1.00000 H
HO16' 0.716(4) -0.1287(11) 0.066(4) 0.111(6) Uiso 1.00000 H
C21 0.5147(12) 0.5588(5) 0.563(3) 0.037(5) Uiso 1.00000 C
C22 0.3304(11) 0.5882(5) 0.637(3) 0.037(5) Uiso 1.00000 C
C23 0.3207(11) 0.6665(5) 0.637(3) 0.037(5) Uiso 1.00000 C
C24 0.4896(12) 0.6942(9) 0.8248(18) 0.037(5) Uiso 1.00000 C
C25 0.6633(12) 0.6591(5) 0.742(3) 0.037(5) Uiso 1.00000 C
C26 0.8376(15) 0.6874(6) 0.909(5) 0.037(5) Uiso 1.00000 C
O21 0.545(3) 0.4849(5) 0.525(4) 0.037(5) Uiso 1.00000 O
O22 0.165(2) 0.5729(12) 0.444(5) 0.037(5) Uiso 1.00000 O
O23 0.159(2) 0.6957(12) 0.710(5) 0.037(5) Uiso 1.00000 O
O24 0.502(3) 0.6858(11) 1.109(2) 0.037(5) Uiso 1.00000 O
O25 0.670(2) 0.5854(5) 0.758(4) 0.037(5) Uiso 1.00000 O
O26 0.973(2) 0.6328(9) 1.017(5) 0.037(5) Uiso 1.00000 O
H21 0.5062(12) 0.5763(5) 0.381(3) 0.037(5) Uiso 1.00000 H
H22 0.3338(11) 0.5749(5) 0.824(3) 0.037(5) Uiso 1.00000 H
H23 0.3071(11) 0.6792(5) 0.445(3) 0.037(5) Uiso 1.00000 H
H24 0.4786(12) 0.7446(9) 0.7990(18) 0.037(5) Uiso 1.00000 H
H25 0.6483(12) 0.6685(5) 0.547(3) 0.037(5) Uiso 1.00000 H
H26a 0.8110(15) 0.7204(6) 1.061(5) 0.037(5) Uiso 1.00000 H
H26b 0.8880(15) 0.7135(6) 0.792(5) 0.037(5) Uiso 1.00000 H
HO22 0.135(2) 0.5307(12) 0.503(5) 0.037(5) Uiso 1.00000 H
HO23 0.101(2) 0.6564(12) 0.739(5) 0.037(5) Uiso 1.00000 H
HO24 0.421(3) 0.7258(11) 1.160(2) 0.037(5) Uiso 1.00000 H
HO26 0.971(2) 0.6222(9) 1.202(5) 0.037(5) Uiso 1.00000 H
C21' 0.8152(12) 0.3286(6) 0.156(3) 0.042(4) Uiso 1.00000 C
C22' 0.9214(11) 0.3901(6) 0.268(3) 0.042(4) Uiso 1.00000 C
C23' 0.8280(11) 0.4363(7) 0.462(3) 0.042(4) Uiso 1.00000 C
C24' 0.6268(12) 0.4588(7) 0.307(2) 0.042(4) Uiso 1.00000 C
C25' 0.5272(11) 0.3980(7) 0.142(3) 0.042(4) Uiso 1.00000 C
C26' 0.330(2) 0.4074(6) -0.037(6) 0.042(4) Uiso 1.00000 C
O21' 0.904(3) 0.2855(9) -0.029(4) 0.042(4) Uiso 1.00000 O
O22' 1.1121(14) 0.3737(13) 0.391(4) 0.042(4) Uiso 1.00000 O
O23' 0.940(3) 0.4892(10) 0.591(6) 0.042(4) Uiso 1.00000 O
O25' 0.6338(18) 0.3530(13) -0.007(3) 0.042(4) Uiso 1.00000 O
O26' 0.263(3) 0.3418(7) -0.123(4) 0.042(4) Uiso 1.00000 O
H21' 0.8081(12) 0.3025(6) 0.312(3) 0.042(4) Uiso 1.00000 H
H22' 0.9068(11) 0.4171(6) 0.104(3) 0.042(4) Uiso 1.00000 H
H23' 0.8252(11) 0.4072(7) 0.612(3) 0.042(4) Uiso 1.00000 H
H24' 0.6188(12) 0.4959(7) 0.181(2) 0.042(4) Uiso 1.00000 H
H25' 0.5184(11) 0.3695(7) 0.290(3) 0.042(4) Uiso 1.00000 H
H26a' 0.327(2) 0.4337(6) -0.198(6) 0.042(4) Uiso 1.00000 H
H26b' 0.247(2) 0.4358(6) 0.067(6) 0.042(4) Uiso 1.00000 H
HO21' 0.837(3) 0.2973(9) -0.217(4) 0.042(4) Uiso 1.00000 H
HO22' 1.1594(14) 0.3368(13) 0.271(4) 0.042(4) Uiso 1.00000 H
HO23' 0.887(3) 0.5190(10) 0.725(6) 0.042(4) Uiso 1.00000 H
HO26' 0.139(3) 0.3513(7) -0.239(4) 0.042(4) Uiso 1.00000 H

loop_
_atom_type_symbol
_atom_type_scat_dispersion_real
_atom_type_scat_dispersion_imag
_atom_type_scat_source
c 0.01700 0.00900 International_Tables_for_Crystallography_Vol.C(1991)_Tables_6.1.1.4_and_6.1.1.5
o 0.04700 0.03200 International_Tables_for_Crystallography_Vol.C(1991)_Tables_6.1.1.4_and_6.1.1.5
h 0.00000 0.00000 International_Tables_for_Crystallography_Vol.C(1991)_Tables_6.1.1.4_and_6.1.1.5

loop_
_geom_angle_atom_site_label_1
_geom_angle_atom_site_label_2
_geom_angle_atom_site_label_3
_geom_angle
_geom_angle_publ_flag
O15 C11 O11 102.2(9) yes
O15 C11 C12 104.5(10) yes
O11 C11 C12 109.7(8) yes
O15 C11 H11 112.5 no
O11 C11 H11 113.4 no
C12 C11 H11 113.6 no
O12 C12 C13 105.0(10) yes
O12 C12 C11 113.3(10) yes
C13 C12 C11 107.6(9) yes
O12 C12 H12 111.3 no
C13 C12 H12 109.4 no
C11 C12 H12 110.0 no
O13 C13 C12 109.1(12) yes
O13 C13 C14 111.2(10) yes
C12 C13 C14 113.4(9) yes
O13 C13 H13 108.5 no
C12 C13 H13 108.1 no
C14 C13 H13 106.3 no
O14 C14 C15 108.5(12) yes
O14 C14 C13 111.3(12) yes
C15 C14 C13 112.0(8) yes
O14 C14 H14 107.2 no
C15 C14 H14 108.6 no
C13 C14 H14 109.1 no
O15 C15 C16 101.3(10) yes
O15 C15 C14 111.1(11) yes
C16 C15 C14 111.0(9) yes
O15 C15 H15 111.7 no
C16 C15 H15 110.9 no
C14 C15 H15 110.6 no
O16 C16 C15 102.5(12) yes
O16 C16 H16A 115.8 no
C15 C16 H16A 111.6 no
O16 C16 H16B 108.6 no
C15 C16 H16B 111.5 no
H16A C16 H16B 107.0 no
C11 O11 C14' 120.2(6) yes
C12 O12 HO12 111.0 no
C13 O13 HO13 109.6 no
C14 O14 HO14 105.9 no
C15 O15 C11 114.2(12) yes
C16 O16 HO16 111.0 no
O11' C11' O15' 110.2(14) yes
O11' C11' C12' 100.6(12) yes
O15' C11' C12' 113.5(11) yes
O11' C11' H11' 108.6 no
O15' C11' H11' 110.9 no
C12' C11' H11' 112.5 no
O12' C12' C11' 102.8(11) yes
O12' C12' C13' 109.9(11) yes
C11' C12' C13' 111.1(8) yes
O12' C12' H12' 110.7 no
C11' C12' H12' 108.7 no
C13' C12' H12' 113.2 no
O13' C13' C14' 112.5(14) yes
O13' C13' C12' 110.4(12) yes
C14' C13' C12' 110.3(8) yes
O13' C13' H13' 105.0 no
C14' C13' H13' 109.0 no
C12' C13' H13' 109.4 no
O11 C14' C15' 108.5(7) yes
O11 C14' C13' 115.5(8) yes
C15' C14' C13' 105.6(8) yes
O11 C14' H14' 109.6 no
C15' C14' H14' 107.3 no
C13' C14' H14' 109.9 no
O15' C15' C16' 107.3(11) yes
O15' C15' C14' 106.8(10) yes
C16' C15' C14' 113.1(11) yes
O15' C15' H15' 108.8 no
C16' C15' H15' 110.6 no
C14' C15' H15' 111.0 no
O16' C16' C15' 103.3(15) yes
O16' C16' H16A' 112.9 no
C15' C16' H16A' 112.4 no
O16' C16' H16B' 110.7 no
C15' C16' H16B' 110.6 no
H16A' C16' H16B' 107.0 no
C11' O11' HO11' 102.6 no
C12' O12' HO12' 108.8 no
C13' O13' HO13' 108.8 no
C11' O15' C15' 114.8(12) yes
C16' O16' HO16' 108.9 no
O21 C21 O25 111.9(10) yes
O21 C21 C22 114.4(9) yes
O25 C21 C22 111.9(10) yes
O21 C21 H21 105.2 no
O25 C21 H21 107.0 no
C22 C21 H21 106.3 no
O22 C22 C23 104.3(12) yes
O22 C22 C21 116.9(10) yes
C23 C22 C21 104.5(8) yes
O22 C22 H22 110.6 no
C23 C22 H22 110.0 no
C21 C22 H22 110.0 no
O23 C23 C22 106.8(12) yes
O23 C23 C24 112.1(11) yes
C22 C23 C24 113.2(9) yes
O23 C23 H23 106.9 no
C22 C23 H23 108.8 no
C24 C23 H23 108.9 no
O24 C24 C23 111.2(10) yes
O24 C24 C25 111.6(10) yes
C23 C24 C25 110.1(8) yes
O24 C24 H24 108.2 no
C23 C24 H24 108.3 no
C25 C24 H24 107.3 no
O25 C25 C26 113.8(9) yes
O25 C25 C24 107.1(10) yes
C26 C25 C24 113.4(9) yes
O25 C25 H25 108.2 no
C26 C25 H25 106.7 no
C24 C25 H25 107.5 no
O26 C26 C25 110.1(13) yes
O26 C26 H26A 109.8 no
C25 C26 H26A 110.5 no
O26 C26 H26B 108.3 no
C25 C26 H26B 111.2 no
H26A C26 H26B 107.0 no
C24' O21 C21 115.3(11) yes
C22 O22 HO22 106.2 no
C23 O23 HO23 105.7 no
C24 O24 HO24 103.7 no
C25 O25 C21 111.8(10) yes
C26 O26 HO26 113.2 no
O21' C21' O25' 105.6(12) yes
O21' C21' C22' 109.7(10) yes
O25' C21' C22' 108.3(10) yes
O21' C21' H21' 111.5 no
O25' C21' H21' 111.0 no
C22' C21' H21' 109.9 no
O22' C22' C23' 110.5(10) yes
O22' C22' C21' 116.2(10) yes
C23' C22' C21' 109.6(10) yes
O22' C22' H22' 108.3 no
C23' C22' H22' 106.7 no
C21' C22' H22' 105.0 no
O23' C23' C22' 109.3(13) yes
O23' C23' C24' 118.3(13) yes
C22' C23' C24' 108.3(9) yes
O23' C23' H23' 106.3 no
C22' C23' H23' 106.9 no
C24' C23' H23' 107.1 no
O21 C24' C23' 102.2(11) yes
O21 C24' C25' 109.4(10) yes
C23' C24' C25' 113.7(9) yes
O21 C24' H24' 110.6 no
C23' C24' H24' 110.9 no
C25' C24' H24' 109.7 no
O25' C25' C26' 107.2(11) yes
O25' C25' C24' 113.7(13) yes
C26' C25' C24' 123.7(11) yes
O25' C25' H25' 103.9 no
C26' C25' H25' 102.6 no
C24' C25' H25' 103.1 no
O26' C26' C25' 111.4(15) yes
O26' C26' H26A' 111.5 no
C25' C26' H26A' 108.4 no
O26' C26' H26B' 108.2 no
C25' C26' H26B' 110.2 no
H26A' C26' H26B' 107.1 no
C21' O21' HO21' 107.2 no
C22' O22' HO22' 106.4 no
C23' O23' HO23' 111.7 no
C25' O25' C21' 113.4(13) yes
C26' O26' HO26' 107.3 no

loop_
_geom_bond_atom_site_label_1
_geom_bond_atom_site_label_2
_geom_bond_site_symmetry_1
_geom_bond_site_symmetry_2
_geom_bond_distance
_geom_bond_publ_flag
C11 O15 . . 1.413(17) yes
C11 O11 . . 1.418(11) yes
C11 C12 . . 1.540(14) yes
C11 H11 . . 1.000 no
C12 O12 . . 1.401(17) yes
C12 C13 . . 1.508(18) yes
C12 H12 . . 1.000 no
C13 O13 . . 1.39(2) yes
C13 C14 . . 1.529(13) yes
C13 H13 . . 1.000 no
C14 O14 . . 1.40(3) yes
C14 C15 . . 1.505(13) yes
C14 H14 . . 1.000 no
C15 O15 . . 1.420(18) yes
C15 C16 . . 1.498(13) yes
C15 H15 . . 1.000 no
C16 O16 . . 1.43(2) yes
C16 H16A . . 1.000 no
C16 H16B . . 1.000 no
O11 C14' . . 1.423(10) yes
O12 HO12 . . 0.983 no
O13 HO13 . . 0.988 no
O14 HO14 . . 0.972 no
O16 HO16 . . 0.982 no
C11' O11' . . 1.409(16) yes
C11' O15' . . 1.440(15) yes
C11' C12' . . 1.521(15) yes
C11' H11' . . 1.000 no
C12' O12' . . 1.428(19) yes
C12' C13' . . 1.551(14) yes
C12' H12' . . 1.000 no
C13' O13' . . 1.42(3) yes
C13' C14' . . 1.530(13) yes
C13' H13' . . 1.000 no
C14' C15' . . 1.508(16) yes
C14' H14' . . 1.000 no
C15' O15' . . 1.44(2) yes
C15' C16' . . 1.486(16) yes
C15' H15' . . 1.000 no
C16' O16' . . 1.43(3) yes
C16' H16A' . . 1.000 no
C16' H16B' . . 0.999 no
O11' HO11' . . 0.976 no
O12' HO12' . . 0.977 no
O13' HO13' . . 0.985 no
O16' HO16' . . 0.984 no
C21 O21 . . 1.438(14) yes
C21 O25 . . 1.455(19) yes
C21 C22 . . 1.559(15) yes
C21 H21 . . 1.000 no
C22 O22 . . 1.429(19) yes
C22 C23 . . 1.529(13) yes
C22 H22 . . 1.000 no
C23 O23 . . 1.40(2) yes
C23 C24 . . 1.524(14) yes
C23 H23 . . 1.000 no
C24 O24 . . 1.439(16) yes
C24 C25 . . 1.535(16) yes
C24 H24 . . 1.000 no
C25 O25 . . 1.450(14) yes
C25 C26 . . 1.526(15) yes
C25 H25 . . 1.000 no
C26 O26 . . 1.41(2) yes
C26 H26A . . 1.000 no
C26 H26B . . 1.000 no
O21 C24' . . 1.42(3) yes
O22 HO22 . . 0.986 no
O23 HO23 . . 0.988 no
O24 HO24 . . 0.980 no
O26 HO26 . . 0.981 no
C21' O21' . . 1.44(2) yes
C21' O25' . . 1.445(15) yes
C21' C22' . . 1.537(16) yes
C21' H21' . . 1.000 no
C22' O22' . . 1.421(13) yes
C22' C23' . . 1.516(19) yes
C22' H22' . . 1.000 no
C23' O23' . . 1.45(2) yes
C23' C24' . . 1.543(12) yes
C23' H23' . . 1.000 no
C24' C25' . . 1.565(18) yes
C24' H24' . . 1.000 no
C25' O25' . . 1.41(2) yes
C25' C26' . . 1.528(19) yes
C25' H25' . . 1.001 no
C26' O26' . . 1.45(2) yes
C26' H26A' . . 0.999 no
C26' H26B' . . 0.999 no
O21' HO21' . . 0.983 no
O22' HO22' . . 0.986 no
O23' HO23' . . 0.979 no
O26' HO26' . . 0.978 no

loop_
_geom_hbond_atom_site_label_D
_geom_hbond_atom_site_label_H
_geom_hbond_atom_site_label_A
_geom_hbond_site_symmetry_A
_geom_hbond_distance_DH
_geom_hbond_distance_HA
_geom_hbond_distance_DA
_geom_hbond_angle_DHA
_geom_hbond_publ_flag
O12 HO12 O13' 1_656 0.983 1.92(4) 2.86(4) 159.9(16) yes
O13 HO13 O16 1_655 0.988 2.07(3) 2.96(4) 149.(2) yes
O14 HO14 O25' 1_556 0.972 1.99(3) 2.60(3) 118.5(19) yes
O16 HO16 O13' . 0.982 1.78(3) 2.68(3) 150.(3) yes
O11' HO11' O23 1_544 0.976 2.74(4) 3.00(4) 96.(2) yes
O12' HO12' O12 1_454 0.977 2.18(3) 2.55(3) 101.3(18) yes
O13' HO13' O12 1_454 0.985 2.74(4) 2.86(4) 87(3) yes
O16' HO16' O12' 1_655 0.984 1.82(4) 2.48(4) 121.(2) yes
O22 HO22 O23' 1_455 0.986 1.97(4) 2.83(4) 144.(2) yes
O23 HO23 O26 1_455 0.988 2.04(4) 2.84(4) 137.(2) yes
O24 HO24 O15' 1_566 0.981 2.46(3) 2.97(3) 111(2) yes
O26 HO26 O22 1_656 0.981 1.86(3) 2.54(3) 124.(2) yes
O21' HO21' O14 1_554 0.983 2.82(3) 3.02(3) 91.7(19) yes
O22' HO22' O26' 1_655 0.986 2.35(3) 3.09(3) 131.2(16) yes
O23' HO23' O25 . 0.979 1.97(3) 2.81(3) 143.(2) yes
O26' HO26' O22 1_454 0.978 1.91(3) 2.52(3) 117.5(19) yes

loop_
_geom_torsion_atom_site_label_1
_geom_torsion_atom_site_label_2
_geom_torsion_atom_site_label_3
_geom_torsion_atom_site_label_4
_geom_torsion
_geom_torsion_publ_flag
O15 C11 C12 O12 179.6(12) yes
O11 C11 C12 O12 -71.4(12) yes
O15 C11 C12 C13 64.0(12) yes
O11 C11 C12 C13 173.0(8) yes
O12 C12 C13 O13 61.1(15) yes
C11 C12 C13 O13 -178.0(12) yes
O12 C12 C13 C14 -174.3(11) yes
C11 C12 C13 C14 -53.4(13) yes
O13 C13 C14 O14 45.0(17) yes
C12 C13 C14 O14 -78.4(15) yes
O13 C13 C14 C15 166.6(12) yes
C12 C13 C14 C15 43.2(14) yes
O14 C14 C15 O15 79.8(15) yes
C13 C14 C15 O15 -43.4(14) yes
O14 C14 C15 C16 -32.1(15) yes
C13 C14 C15 C16 -155.3(10) yes
O15 C15 C16 O16 52.5(14) yes
C14 C15 C16 O16 170.5(13) yes
O15 C11 O11 C14' -90.4(10) yes
C12 C11 O11 C14' 159.1(8) yes
C16 C15 O15 C11 178.8(11) yes
C14 C15 O15 C11 60.9(15) yes
O11 C11 O15 C15 175.0(10) yes
C12 C11 O15 C15 -70.7(14) yes
O11' C11' C12' O12' 41.5(16) yes
O15' C11' C12' O12' 159.2(14) yes
O11' C11' C12' C13' -76.0(15) yes
O15' C11' C12' C13' 41.7(15) yes
O12' C12' C13' O13' 72.9(19) yes
C11' C12' C13' O13' -174.0(16) yes
O12' C12' C13' C14' -162.1(12) yes
C11' C12' C13' C14' -49.0(13) yes
C11 O11 C14' C15' -145.0(8) yes
C11 O11 C14' C13' 96.6(10) yes
O13' C13' C14' O11 -53.9(19) yes
C12' C13' C14' O11 177.7(9) yes
O13' C13' C14' C15' -173.9(17) yes
C12' C13' C14' C15' 62.4(12) yes
O11 C14' C15' O15' 167.1(12) yes
C13' C14' C15' O15' -68.5(14) yes
O11 C14' C15' C16' 49.3(16) yes
C13' C14' C15' C16' 173.7(14) yes
O15' C15' C16' O16' 91.(2) yes
C14' C15' C16' O16' -151.0(16) yes
O11' C11' O15' C15' 61.(2) yes
C12' C11' O15' C15' -51.(2) yes
C16' C15' O15' C11' -173.7(17) yes
C14' C15' O15' C11' 64.8(18) yes
O21 C21 C22 O22 -59.4(18) yes
O25 C21 C22 O22 172.5(14) yes
O21 C21 C22 C23 -174.0(12) yes
O25 C21 C22 C23 57.8(14) yes
O22 C22 C23 O23 58.2(16) yes
C21 C22 C23 O23 -178.5(13) yes
O22 C22 C23 C24 -177.9(12) yes
C21 C22 C23 C24 -54.7(12) yes
O23 C23 C24 O24 54.0(18) yes
C22 C23 C24 O24 -66.8(15) yes
O23 C23 C24 C25 178.2(13) yes
C22 C23 C24 C25 57.4(13) yes
O24 C24 C25 O25 66.4(16) yes
C23 C24 C25 O25 -57.6(14) yes
O24 C24 C25 C26 -59.9(16) yes
C23 C24 C25 C26 176.1(11) yes
O25 C25 C26 O26 6.0(19) yes
C24 C25 C26 O26 128.7(15) yes
O25 C21 O21 C24' -91.1(17) yes
C22 C21 O21 C24' 141.0(13) yes
C26 C25 O25 C21 -170.9(13) yes
C24 C25 O25 C21 63.1(15) yes
O21 C21 O25 C25 164.5(14) yes
C22 C21 O25 C25 -66.1(16) yes
O21' C21' C22' O22' -54.1(17) yes
O25' C21' C22' O22' -169.4(14) yes
O21' C21' C22' C23' 179.7(12) yes
O25' C21' C22' C23' 64.4(14) yes
O22' C22' C23' O23' 43.7(18) yes
C21' C22' C23' O23' 173.1(14) yes
O22' C22' C23' C24' 173.9(12) yes
C21' C22' C23' C24' -56.7(12) yes
C21 O21 C24' C23' 102.1(15) yes
C21 O21 C24' C25' -137.1(14) yes
O23' C23' C24' O21 -70.1(18) yes
C22' C23' C24' O21 164.9(12) yes
O23' C23' C24' C25' 172.1(15) yes
C22' C23' C24' C25' 47.1(13) yes
O21 C24' C25' O25' -158.1(14) yes
C23' C24' C25' O25' -44.5(16) yes
O21 C24' C25' C26' 69.0(18) yes
C23' C24' C25' C26' -177.4(14) yes
O25' C25' C26' O26' 55.(2) yes
C24' C25' C26' O26' -169.5(14) yes
C26' C25' O25' C21' -168.6(14) yes
C24' C25' O25' C21' 51.0(18) yes
O21' C21' O25' C25' 178.5(14) yes
C22' C21' O25' C25' -61.0(17) yes

loop_
_cod_related_entry_id
_cod_related_entry_database
_cod_related_entry_code
1 ChemSpider 5904
